data_7150372
loop_
_publ_author_name
'Williams, Craig M.'
'Heim, Ralf'
'Brecknell, Douglas J.'
'Bernhardt, Paul V.'

_publ_section_title
;
 Unprecedented photochemical induced cascading rearrangement of the
 3-azabicyclo[3.3.1]nonane skeleton.
;
_journal_issue 6
_journal_name_full 'Organic &amp; biomolecular chemistry'
_journal_page_first 806
_journal_page_last 807
_journal_paper_doi 10.1039/b402200a
_journal_volume 2
_journal_year 2004
_chemical_compound_source 'synthesis as described'
_chemical_formula_moiety 'C24 H32 Br1 N1 O5'
_chemical_formula_structural 'C24 H32 BR N O5'
_chemical_formula_sum 'C24 H32 Br N O5'
_chemical_formula_weight 494.42
_chemical_name_systematic
;
?
;
_space_group_IT_number 15
_symmetry_cell_setting monoclinic
_symmetry_Int_Tables_number 15
_symmetry_space_group_name_Hall '-C 2yc'
_symmetry_space_group_name_H-M 'C 1 2/c 1'
_atom_sites_solution_hydrogens geom
_atom_sites_solution_primary direct
_atom_sites_solution_secondary difmap
_audit_conform_dict_location ftp://ftp.iucr.org/cifdics/cif_core.dic
_audit_conform_dict_name cif_core.dic
_audit_conform_dict_version 2.1
_audit_creation_date 2003-10-16T12:42:42-00:00
_audit_creation_method 'WinGX routine CIF_UPDATE'
_cell_angle_alpha 90
_cell_angle_beta 125.61(2)
_cell_angle_gamma 90
_cell_formula_units_Z 8
_cell_length_a 25.75(1)
_cell_length_b 11.464(2)
_cell_length_c 20.370(7)
_cell_measurement_reflns_used 16
_cell_measurement_temperature 296(2)
_cell_measurement_theta_max 12.652
_cell_measurement_theta_min 9.072
_cell_measurement_wavelength 0.71073
_cell_volume 4889(3)
_computing_cell_refinement 'CAD4 Express (Enraf Nonius, 1994)'
_computing_data_collection 'CAD4 Express (Enraf Nonius, 1994)'
_computing_data_reduction 'XCAD4 (Harms & Wocadlo, 1995)'
_computing_molecular_graphics 'Ortep-3 for Windows (Farrugia, 1997)'
_computing_publication_material 'WinGX publication routines (Farrugia, 1999)'
_computing_structure_refinement 'SHELXL-97 (Sheldrick, 1997)'
_diffrn_ambient_temperature 296(2)
_diffrn_detector 'scintillation LiI'
_diffrn_detector_dtime 1.195
_diffrn_measured_fraction_theta_full 1
_diffrn_measured_fraction_theta_max 1
_diffrn_measurement_device '\k-geometry diffractometer'
_diffrn_measurement_device_type 'Enraf Nonius TurboCAD4'
_diffrn_measurement_method 'non-profiled omega scans'
_diffrn_orient_matrix_type
;
x-axis points to radiation source
the matrix is specified in reciprocal space
;
_diffrn_orient_matrix_UB_11 -0.13371E-1
_diffrn_orient_matrix_UB_12 -0.61799E-1
_diffrn_orient_matrix_UB_13 -0.41609E-1
_diffrn_orient_matrix_UB_21 0.38718E-1
_diffrn_orient_matrix_UB_22 -0.46733E-1
_diffrn_orient_matrix_UB_23 0.40068E-1
_diffrn_orient_matrix_UB_31 -0.24578E-1
_diffrn_orient_matrix_UB_32 -0.04003
_diffrn_orient_matrix_UB_33 0.17505E-1
_diffrn_radiation_monochromator graphite
_diffrn_radiation_probe x-ray
_diffrn_radiation_type MoK\a
_diffrn_radiation_wavelength 0.71073
_diffrn_reflns_av_R_equivalents 0.0461
_diffrn_reflns_av_unetI/netI 0.0746
_diffrn_reflns_limit_h_max 30
_diffrn_reflns_limit_h_min 0
_diffrn_reflns_limit_k_max 13
_diffrn_reflns_limit_k_min 0
_diffrn_reflns_limit_l_max 19
_diffrn_reflns_limit_l_min -24
_diffrn_reflns_number 4395
_diffrn_reflns_theta_full 24.97
_diffrn_reflns_theta_max 24.97
_diffrn_reflns_theta_min 1.95
_diffrn_source 'Enraf Nonius FR590'
_diffrn_standards_decay_% 19
_diffrn_standards_interval_time 120
_diffrn_standards_number 3
_exptl_absorpt_coefficient_mu 1.715
_exptl_absorpt_correction_T_max 0.6272
_exptl_absorpt_correction_T_min 0.481
_exptl_absorpt_correction_type psi-scan
_exptl_absorpt_process_details
;
North A.C.T., Phillips D.C. & Mathews F.S. (1968) Acta. Cryst. A24, 351
Number of psi-scan sets used was   5
Theta correction was applied.
Averaged transmission function was used.
No Fourier smoothing was applied.
;
_exptl_crystal_colour yellow
_exptl_crystal_density_diffrn 1.343
_exptl_crystal_density_method 'not measured'
_exptl_crystal_description prism
_exptl_crystal_F_000 2064
_exptl_crystal_size_max 0.5
_exptl_crystal_size_mid 0.5
_exptl_crystal_size_min 0.3
_refine_diff_density_max 0.28
_refine_diff_density_min -0.283
_refine_diff_density_rms 0.05
_refine_ls_extinction_method none
_refine_ls_goodness_of_fit_ref 0.998
_refine_ls_hydrogen_treatment constr
_refine_ls_matrix_type full
_refine_ls_number_parameters 286
_refine_ls_number_reflns 4295
_refine_ls_number_restraints 8
_refine_ls_restrained_S_all 0.997
_refine_ls_R_factor_all 0.1682
_refine_ls_R_factor_gt 0.0529
_refine_ls_shift/su_max 0
_refine_ls_shift/su_mean 0
_refine_ls_structure_factor_coef Fsqd
_refine_ls_weighting_details 'calc w=1/[\s^2^(Fo^2^)+(0.0733P)^2^+3.6966P] where P=(Fo^2^+2Fc^2^)/3'
_refine_ls_weighting_scheme calc
_refine_ls_wR_factor_gt 0.1241
_refine_ls_wR_factor_ref 0.1662
_reflns_number_gt 1781
_reflns_number_total 4295
_reflns_threshold_expression >2sigma(I)
_cod_data_source_file b402200a.txt
_cod_data_source_block 1950cw2
_cod_original_sg_symbol_H-M 'C 2/c'
_cod_database_code 7150372
_exptl_absorpt_factor_mur 0.514
_exptl_absorpt_correction_t_ave 0.5276
_diffrn_standards_decay_corr_max 1.294
_diffrn_standards_decay_corr_min 1

loop_
_symmetry_equiv_pos_as_xyz
'x, y, z'
'-x, y, -z+1/2'
'x+1/2, y+1/2, z'
'-x+1/2, y+1/2, -z+1/2'
'-x, -y, -z'
'x, -y, z-1/2'
'-x+1/2, -y+1/2, -z'
'x+1/2, -y+1/2, z-1/2'

loop_
_atom_site_label
_atom_site_type_symbol
_atom_site_fract_x
_atom_site_fract_y
_atom_site_fract_z
_atom_site_U_iso_or_equiv
_atom_site_adp_type
_atom_site_occupancy
_atom_site_symmetry_multiplicity
_atom_site_calc_flag
_atom_site_refinement_flags
_atom_site_disorder_assembly
_atom_site_disorder_group
C1 C 0.2259(2) 0.0621(5) 0.1754(3) 0.0741(15) Uani 1 1 d . . .
C2 C 0.1931(3) 0.1812(6) 0.1427(4) 0.0958(19) Uani 1 1 d . . .
H2A H 0.1479 0.1722 0.1187 0.115 Uiso 1 1 calc R . .
H2B H 0.2105 0.2349 0.1877 0.115 Uiso 1 1 calc R . .
C3 C 0.2005(3) 0.2344(6) 0.0807(4) 0.108(2) Uani 1 1 d . . .
H3A H 0.1815 0.3115 0.0662 0.13 Uiso 1 1 calc R . .
H3B H 0.1785 0.1866 0.0324 0.13 Uiso 1 1 calc R . .
C4 C 0.2707(3) 0.2427(6) 0.1150(4) 0.0997(19) Uani 1 1 d . . .
H4A H 0.2926 0.2906 0.1633 0.12 Uiso 1 1 calc R . .
H4B H 0.2754 0.2792 0.0758 0.12 Uiso 1 1 calc R . .
C5 C 0.2999(2) 0.1216(6) 0.1352(3) 0.0791(16) Uani 1 1 d . A .
H5 H 0.2766 0.0757 0.0853 0.095 Uiso 1 1 calc R . .
C6 C 0.2948(2) 0.0571(5) 0.1971(3) 0.0682(15) Uani 1 1 d . . .
C7 C 0.3344(3) 0.1035(5) 0.2857(3) 0.0756(16) Uani 1 1 d . . .
H7 H 0.3519 0.1809 0.2887 0.091 Uiso 1 1 calc R . .
C8 C 0.2373(3) 0.0353(5) 0.2550(4) 0.0847(18) Uani 1 1 d . . .
H8A H 0.2009 0.0568 0.2552 0.102 Uiso 1 1 calc R . .
H8B H 0.2472 -0.0465 0.2692 0.102 Uiso 1 1 calc R . .
C9 C 0.3180(3) 0.1110(7) 0.3924(4) 0.114(2) Uani 1 1 d . . .
H9A H 0.2837 0.1151 0.3984 0.171 Uiso 1 1 calc R . .
H9B H 0.3452 0.1777 0.4174 0.171 Uiso 1 1 calc R . .
H9C H 0.3423 0.0411 0.4176 0.171 Uiso 1 1 calc R . .
C10 C 0.3695(3) 0.1312(7) 0.1635(4) 0.104(2) Uani 1 1 d . . .
C11A C 0.4418(6) 0.1432(14) 0.1346(8) 0.106(5) Uiso 0.493(11) 1 d PD A 1
H11A H 0.4464 0.2235 0.1238 0.127 Uiso 0.493(11) 1 calc PR A 1
H11B H 0.4733 0.1275 0.1915 0.127 Uiso 0.493(11) 1 calc PR A 1
C12A C 0.4504(8) 0.0624(17) 0.0845(10) 0.134(6) Uiso 0.493(11) 1 d PD A 1
H12A H 0.4936 0.0673 0.1007 0.201 Uiso 0.493(11) 1 calc PR A 1
H12B H 0.4216 0.0838 0.0286 0.201 Uiso 0.493(11) 1 calc PR A 1
H12C H 0.4416 -0.016 0.0917 0.201 Uiso 0.493(11) 1 calc PR A 1
C11B C 0.4433(6) 0.0484(13) 0.1299(9) 0.103(5) Uiso 0.507(11) 1 d PD A 2
H11C H 0.4737 0.0599 0.1876 0.124 Uiso 0.507(11) 1 calc PR A 2
H11D H 0.451 -0.0279 0.1166 0.124 Uiso 0.507(11) 1 calc PR A 2
C12B C 0.4526(6) 0.1398(12) 0.0859(8) 0.103(5) Uiso 0.507(11) 1 d PD A 2
H12D H 0.497 0.1438 0.1069 0.155 Uiso 0.507(11) 1 calc PR A 2
H12E H 0.4391 0.2139 0.093 0.155 Uiso 0.507(11) 1 calc PR A 2
H12F H 0.4279 0.1208 0.0295 0.155 Uiso 0.507(11) 1 calc PR A 2
C13 C 0.3211(2) -0.0645(5) 0.2106(3) 0.0681(15) Uani 1 1 d . . .
H13 H 0.304 -0.1222 0.1713 0.082 Uiso 1 1 calc R . .
C14 C 0.3717(2) -0.0784(5) 0.2861(3) 0.0698(15) Uani 1 1 d . . .
C15 C 0.4149(2) -0.1770(6) 0.3308(3) 0.0677(15) Uani 1 1 d . . .
C16 C 0.4109(2) -0.2821(6) 0.2942(4) 0.0735(16) Uani 1 1 d . . .
C17 C 0.4489(3) -0.3770(7) 0.3401(4) 0.0868(18) Uani 1 1 d . . .
C18 C 0.4931(3) -0.3635(7) 0.4222(5) 0.095(2) Uani 1 1 d . . .
H18 H 0.5194 -0.4255 0.4533 0.114 Uiso 1 1 calc R . .
C19 C 0.4981(3) -0.2601(7) 0.4577(4) 0.092(2) Uani 1 1 d . . .
H19 H 0.5283 -0.252 0.5131 0.111 Uiso 1 1 calc R . .
C20 C 0.4599(2) -0.1668(6) 0.4141(3) 0.0789(16) Uani 1 1 d . . .
H20 H 0.4639 -0.0971 0.4401 0.095 Uiso 1 1 calc R . .
C21 C 0.3862(4) -0.3278(7) 0.1621(5) 0.126(3) Uani 1 1 d D . .
H21A H 0.427 -0.3694 0.1951 0.151 Uiso 0.39(4) 1 d PR B 1
H21B H 0.4325 -0.3406 0.1945 0.151 Uiso 0.303(19) 1 d PR B 2
H21C H 0.4098 -0.4013 0.175 0.151 Uiso 0.303(19) 1 d PR B 3
C22A C 0.4011(14) -0.2159(13) 0.1390(18) 0.098(9) Uiso 0.39(4) 1 d PD B 1
H22A H 0.4341 -0.1754 0.1868 0.147 Uiso 0.39(4) 1 calc PR B 1
H22B H 0.3634 -0.1683 0.1096 0.147 Uiso 0.39(4) 1 calc PR B 1
H22C H 0.4155 -0.232 0.1057 0.147 Uiso 0.39(4) 1 calc PR B 1
C23A C 0.339(2) -0.415(4) 0.102(3) 0.16(2) Uiso 0.39(4) 1 d PD B 1
H23A H 0.3387 -0.4821 0.1292 0.24 Uiso 0.39(4) 1 calc PR B 1
H23B H 0.3513 -0.4376 0.0669 0.24 Uiso 0.39(4) 1 calc PR B 1
H23C H 0.2974 -0.3804 0.0698 0.24 Uiso 0.39(4) 1 calc PR B 1
C22B C 0.3679(15) -0.240(2) 0.0980(16) 0.093(9) Uiso 0.303(19) 1 d PD B 2
H22D H 0.3898 -0.1684 0.1226 0.14 Uiso 0.303(19) 1 calc PR B 2
H22E H 0.3226 -0.2275 0.0664 0.14 Uiso 0.303(19) 1 calc PR B 2
H22F H 0.3794 -0.2689 0.0638 0.14 Uiso 0.303(19) 1 calc PR B 2
C23B C 0.348(2) -0.434(3) 0.116(3) 0.14(2) Uiso 0.303(19) 1 d PD B 2
H23D H 0.3621 -0.4988 0.1525 0.213 Uiso 0.303(19) 1 calc PR B 2
H23E H 0.3545 -0.4514 0.0752 0.213 Uiso 0.303(19) 1 calc PR B 2
H23F H 0.3037 -0.4194 0.0914 0.213 Uiso 0.303(19) 1 calc PR B 2
C22C C 0.424(2) -0.223(3) 0.169(3) 0.21(3) Uiso 0.303(19) 1 d PD B 3
H22G H 0.4646 -0.2239 0.2201 0.311 Uiso 0.303(19) 1 calc PR B 3
H22H H 0.4009 -0.1536 0.1648 0.311 Uiso 0.303(19) 1 calc PR B 3
H22I H 0.429 -0.2238 0.1261 0.311 Uiso 0.303(19) 1 calc PR B 3
C23C C 0.3266(10) -0.317(5) 0.0783(9) 0.169(15) Uiso 0.303(19) 1 d PD B 3
H23G H 0.2989 -0.3816 0.0673 0.254 Uiso 0.303(19) 1 calc PR B 3
H23H H 0.3373 -0.3173 0.0404 0.254 Uiso 0.303(19) 1 calc PR B 3
H23I H 0.3054 -0.2454 0.0735 0.254 Uiso 0.303(19) 1 calc PR B 3
C24 C 0.4732(5) -0.5777(7) 0.3438(6) 0.171(4) Uani 1 1 d . . .
H24A H 0.4603 -0.6428 0.3078 0.256 Uiso 1 1 calc R . .
H24B H 0.4654 -0.5951 0.3836 0.256 Uiso 1 1 calc R . .
H24C H 0.5179 -0.563 0.3703 0.256 Uiso 1 1 calc R . .
N1 N 0.2922(2) 0.1094(4) 0.3082(3) 0.0834(14) Uani 1 1 d . . .
O1 O 0.4100(2) 0.1728(5) 0.2227(3) 0.140(2) Uani 1 1 d . A .
O2A O 0.3754(4) 0.1222(10) 0.1118(5) 0.076(3) Uiso 0.493(11) 1 d P A 1
O2B O 0.3763(4) 0.0537(10) 0.1073(5) 0.079(3) Uiso 0.507(11) 1 d P A 2
O3 O 0.38610(16) 0.0195(4) 0.3331(2) 0.0813(11) Uani 1 1 d . . .
O4 O 0.36549(17) -0.2968(3) 0.2137(2) 0.0839(11) Uani 1 1 d . B .
O5 O 0.4381(2) -0.4789(5) 0.2999(3) 0.1201(16) Uani 1 1 d . . .
Br1 Br 0.17022(3) -0.05662(7) 0.09487(4) 0.1068(4) Uani 1 1 d . . .

loop_
_atom_site_aniso_label
_atom_site_aniso_U_11
_atom_site_aniso_U_22
_atom_site_aniso_U_33
_atom_site_aniso_U_23
_atom_site_aniso_U_13
_atom_site_aniso_U_12
C1 0.051(3) 0.083(4) 0.077(4) -0.009(3) 0.031(3) 0.006(3)
C2 0.073(4) 0.102(5) 0.099(5) -0.004(4) 0.042(3) 0.022(4)
C3 0.091(5) 0.111(5) 0.094(5) 0.029(4) 0.038(4) 0.046(4)
C4 0.097(5) 0.093(5) 0.093(4) 0.024(4) 0.046(4) 0.010(4)
C5 0.056(3) 0.096(5) 0.071(4) 0.010(3) 0.029(3) 0.008(3)
C6 0.049(3) 0.089(4) 0.062(3) -0.001(3) 0.030(3) 0.003(3)
C7 0.071(4) 0.074(4) 0.076(4) 0.007(3) 0.039(3) 0.004(3)
C8 0.068(4) 0.099(5) 0.091(4) -0.006(4) 0.048(3) 0.009(4)
C9 0.128(6) 0.135(6) 0.080(5) -0.008(4) 0.062(4) 0.012(5)
C10 0.071(4) 0.151(7) 0.067(4) 0.021(5) 0.028(4) -0.013(5)
C13 0.052(3) 0.082(4) 0.068(4) -0.003(3) 0.033(3) 0.008(3)
C14 0.052(3) 0.086(5) 0.074(4) -0.003(4) 0.038(3) 0.000(3)
C15 0.049(3) 0.086(4) 0.073(4) 0.016(4) 0.038(3) 0.009(3)
C16 0.058(3) 0.098(5) 0.069(4) 0.016(4) 0.039(3) 0.012(4)
C17 0.066(4) 0.098(6) 0.092(5) 0.020(5) 0.044(4) 0.021(4)
C18 0.072(4) 0.108(6) 0.104(6) 0.034(5) 0.051(5) 0.023(4)
C19 0.056(3) 0.123(6) 0.078(4) 0.028(5) 0.028(3) 0.006(4)
C20 0.056(3) 0.102(5) 0.067(4) 0.009(4) 0.029(3) 0.002(4)
C21 0.124(6) 0.149(7) 0.116(6) -0.001(6) 0.076(5) 0.019(6)
C24 0.173(9) 0.099(7) 0.200(10) 0.031(6) 0.086(8) 0.054(6)
N1 0.072(3) 0.103(4) 0.073(3) -0.012(3) 0.041(3) 0.003(3)
O1 0.069(3) 0.206(6) 0.122(4) -0.020(4) 0.042(3) -0.035(4)
O3 0.058(2) 0.093(3) 0.068(2) 0.000(2) 0.0228(19) 0.004(2)
O4 0.077(2) 0.105(3) 0.077(3) 0.007(2) 0.049(2) 0.025(2)
O5 0.127(4) 0.104(4) 0.124(4) 0.020(4) 0.070(3) 0.040(3)
Br1 0.0597(4) 0.1283(6) 0.1113(6) -0.0345(4) 0.0377(4) -0.0119(4)

loop_
_atom_type_symbol
_atom_type_description
_atom_type_scat_dispersion_real
_atom_type_scat_dispersion_imag
_atom_type_scat_source
C C 0.0033 0.0016 'International Tables Vol C Tables 4.2.6.8 and 6.1.1.4'
H H 0 0 'International Tables Vol C Tables 4.2.6.8 and 6.1.1.4'
N N 0.0061 0.0033 'International Tables Vol C Tables 4.2.6.8 and 6.1.1.4'
O O 0.0106 0.006 'International Tables Vol C Tables 4.2.6.8 and 6.1.1.4'
Br Br -0.2901 2.4595 'International Tables Vol C Tables 4.2.6.8 and 6.1.1.4'

loop_
_geom_angle_atom_site_label_1
_geom_angle_atom_site_label_2
_geom_angle_atom_site_label_3
_geom_angle
_geom_angle_site_symmetry_1
_geom_angle_site_symmetry_3
_geom_angle_publ_flag
C8 C1 C2 111.2(5) . . ?
C8 C1 C6 102.3(4) . . ?
C2 C1 C6 113.7(5) . . ?
C8 C1 Br1 110.4(4) . . ?
C2 C1 Br1 107.6(4) . . ?
C6 C1 Br1 111.6(4) . . ?
C3 C2 C1 114.6(5) . . ?
C2 C3 C4 109.7(5) . . ?
C3 C4 C5 109.7(5) . . ?
C4 C5 C6 113.5(5) . . ?
C4 C5 C10 108.8(5) . . ?
C6 C5 C10 111.5(4) . . ?
C13 C6 C5 110.7(4) . . ?
C13 C6 C1 113.7(4) . . ?
C5 C6 C1 112.1(4) . . ?
C13 C6 C7 100.5(4) . . ?
C5 C6 C7 118.4(5) . . ?
C1 C6 C7 100.7(4) . . ?
N1 C7 O3 113.3(4) . . ?
N1 C7 C6 106.5(4) . . ?
O3 C7 C6 105.7(4) . . ?
N1 C8 C1 100.3(4) . . ?
O1 C10 O2A 118.5(8) . . ?
O1 C10 C5 125.1(7) . . ?
O2A C10 C5 113.4(7) . . ?
O1 C10 O2B 126.7(7) . . ?
O2A C10 O2B 30.1(6) . . ?
C5 C10 O2B 107.1(6) . . ?
C12A C11A O2A 106.6(12) . . ?
C12B C11B O2B 110.2(10) . . ?
C14 C13 C6 111.1(5) . . ?
C13 C14 O3 113.1(5) . . ?
C13 C14 C15 133.6(6) . . ?
O3 C14 C15 113.3(5) . . ?
C16 C15 C20 118.4(5) . . ?
C16 C15 C14 122.8(5) . . ?
C20 C15 C14 118.7(6) . . ?
O4 C16 C15 119.8(5) . . ?
O4 C16 C17 119.1(6) . . ?
C15 C16 C17 120.9(6) . . ?
O5 C17 C18 124.2(7) . . ?
O5 C17 C16 116.7(6) . . ?
C18 C17 C16 119.1(7) . . ?
C19 C18 C17 120.0(7) . . ?
C18 C19 C20 121.9(6) . . ?
C19 C20 C15 119.7(6) . . ?
O4 C21 C22B 113.7(11) . . ?
O4 C21 C22A 106.5(10) . . ?
C22B C21 C22A 32.0(12) . . ?
O4 C21 C23C 103.7(14) . . ?
C22B C21 C23C 50(2) . . ?
C22A C21 C23C 81(2) . . ?
O4 C21 C22C 103(2) . . ?
C22B C21 C22C 53(3) . . ?
C22A C21 C22C 21(3) . . ?
C23C C21 C22C 103(2) . . ?
O4 C21 C23A 107(2) . . ?
C22B C21 C23A 92(3) . . ?
C22A C21 C23A 123(2) . . ?
C23C C21 C23A 46.7(18) . . ?
C22C C21 C23A 141(3) . . ?
O4 C21 C23B 105(2) . . ?
C22B C21 C23B 104(3) . . ?
C22A C21 C23B 134(3) . . ?
C23C C21 C23B 59(4) . . ?
C22C C21 C23B 150(3) . . ?
C23A C21 C23B 13(4) . . ?
C7 N1 C9 118.8(5) . . ?
C7 N1 C8 109.3(4) . . ?
C9 N1 C8 118.2(5) . . ?
C10 O2A C11A 115.7(9) . . ?
C11B O2B C10 113.8(9) . . ?
C14 O3 C7 107.8(4) . . ?
C16 O4 C21 118.4(5) . . ?
C17 O5 C24 118.8(6) . . ?

loop_
_geom_bond_atom_site_label_1
_geom_bond_atom_site_label_2
_geom_bond_distance
_geom_bond_site_symmetry_2
_geom_bond_publ_flag
C1 C8 1.503(8) . ?
C1 C2 1.538(8) . ?
C1 C6 1.559(7) . ?
C1 Br1 1.965(5) . ?
C2 C3 1.510(8) . ?
C3 C4 1.515(8) . ?
C4 C5 1.518(8) . ?
C5 C6 1.531(7) . ?
C5 C10 1.535(8) . ?
C6 C13 1.503(7) . ?
C6 C7 1.561(7) . ?
C7 N1 1.409(7) . ?
C7 O3 1.461(6) . ?
C8 N1 1.452(7) . ?
C9 N1 1.433(6) . ?
C10 O1 1.143(7) . ?
C10 O2A 1.152(9) . ?
C10 O2B 1.539(13) . ?
C11A C12A 1.489(7) . ?
C11A O2A 1.507(14) . ?
C11B C12B 1.487(7) . ?
C11B O2B 1.505(14) . ?
C13 C14 1.324(7) . ?
C14 O3 1.379(6) . ?
C14 C15 1.471(7) . ?
C15 C16 1.387(8) . ?
C15 C20 1.396(7) . ?
C16 O4 1.361(6) . ?
C16 C17 1.396(8) . ?
C17 O5 1.358(8) . ?
C17 C18 1.379(8) . ?
C18 C19 1.355(9) . ?
C19 C20 1.371(8) . ?
C21 O4 1.473(7) . ?
C21 C22B 1.488(7) . ?
C21 C22A 1.492(7) . ?
C21 C23C 1.494(8) . ?
C21 C22C 1.495(8) . ?
C21 C23A 1.497(7) . ?
C21 C23B 1.498(8) . ?
C24 O5 1.400(8) . ?

loop_
_geom_torsion_atom_site_label_1
_geom_torsion_atom_site_label_2
_geom_torsion_atom_site_label_3
_geom_torsion_atom_site_label_4
_geom_torsion
_geom_torsion_site_symmetry_1
_geom_torsion_site_symmetry_2
_geom_torsion_site_symmetry_3
_geom_torsion_site_symmetry_4
_geom_torsion_publ_flag
C8 C1 C2 C3 159.5(5) . . . . ?
C6 C1 C2 C3 44.7(7) . . . . ?
Br1 C1 C2 C3 -79.5(5) . . . . ?
C1 C2 C3 C4 -55.0(7) . . . . ?
C2 C3 C4 C5 61.2(7) . . . . ?
C3 C4 C5 C6 -59.6(7) . . . . ?
C3 C4 C5 C10 175.6(6) . . . . ?
C4 C5 C6 C13 176.7(4) . . . . ?
C10 C5 C6 C13 -60.0(7) . . . . ?
C4 C5 C6 C1 48.5(6) . . . . ?
C10 C5 C6 C1 171.8(5) . . . . ?
C4 C5 C6 C7 -68.1(6) . . . . ?
C10 C5 C6 C7 55.2(7) . . . . ?
C8 C1 C6 C13 73.3(5) . . . . ?
C2 C1 C6 C13 -166.7(5) . . . . ?
Br1 C1 C6 C13 -44.7(5) . . . . ?
C8 C1 C6 C5 -160.1(5) . . . . ?
C2 C1 C6 C5 -40.1(6) . . . . ?
Br1 C1 C6 C5 81.9(5) . . . . ?
C8 C1 C6 C7 -33.3(5) . . . . ?
C2 C1 C6 C7 86.7(5) . . . . ?
Br1 C1 C6 C7 -151.3(4) . . . . ?
C13 C6 C7 N1 -107.5(5) . . . . ?
C5 C6 C7 N1 131.9(5) . . . . ?
C1 C6 C7 N1 9.3(6) . . . . ?
C13 C6 C7 O3 13.3(5) . . . . ?
C5 C6 C7 O3 -107.4(5) . . . . ?
C1 C6 C7 O3 130.1(4) . . . . ?
C2 C1 C8 N1 -76.7(5) . . . . ?
C6 C1 C8 N1 45.0(5) . . . . ?
Br1 C1 C8 N1 163.9(3) . . . . ?
C4 C5 C10 O1 69.0(9) . . . . ?
C6 C5 C10 O1 -56.9(10) . . . . ?
C4 C5 C10 O2A -90.9(10) . . . . ?
C6 C5 C10 O2A 143.1(9) . . . . ?
C4 C5 C10 O2B -122.4(6) . . . . ?
C6 C5 C10 O2B 111.7(7) . . . . ?
C5 C6 C13 C14 116.4(5) . . . . ?
C1 C6 C13 C14 -116.3(5) . . . . ?
C7 C6 C13 C14 -9.6(5) . . . . ?
C6 C13 C14 O3 1.9(6) . . . . ?
C6 C13 C14 C15 -179.8(5) . . . . ?
C13 C14 C15 C16 4.8(9) . . . . ?
O3 C14 C15 C16 -176.9(4) . . . . ?
C13 C14 C15 C20 -171.9(6) . . . . ?
O3 C14 C15 C20 6.3(6) . . . . ?
C20 C15 C16 O4 176.8(4) . . . . ?
C14 C15 C16 O4 0.1(7) . . . . ?
C20 C15 C16 C17 2.7(8) . . . . ?
C14 C15 C16 C17 -174.1(5) . . . . ?
O4 C16 C17 O5 0.7(8) . . . . ?
C15 C16 C17 O5 174.9(5) . . . . ?
O4 C16 C17 C18 -177.3(5) . . . . ?
C15 C16 C17 C18 -3.0(8) . . . . ?
O5 C17 C18 C19 -176.3(6) . . . . ?
C16 C17 C18 C19 1.5(9) . . . . ?
C17 C18 C19 C20 0.5(10) . . . . ?
C18 C19 C20 C15 -0.9(9) . . . . ?
C16 C15 C20 C19 -0.7(7) . . . . ?
C14 C15 C20 C19 176.2(5) . . . . ?
O3 C7 N1 C9 43.6(7) . . . . ?
C6 C7 N1 C9 159.3(5) . . . . ?
O3 C7 N1 C8 -96.2(5) . . . . ?
C6 C7 N1 C8 19.6(6) . . . . ?
C1 C8 N1 C7 -41.1(6) . . . . ?
C1 C8 N1 C9 178.8(5) . . . . ?
O1 C10 O2A C11A 12.6(16) . . . . ?
C5 C10 O2A C11A 173.9(9) . . . . ?
O2B C10 O2A C11A -102.2(15) . . . . ?
C12A C11A O2A C10 145.4(15) . . . . ?
C12B C11B O2B C10 -92.1(14) . . . . ?
O1 C10 O2B C11B -8.5(13) . . . . ?
O2A C10 O2B C11B 75.9(12) . . . . ?
C5 C10 O2B C11B -176.8(7) . . . . ?
C13 C14 O3 C7 7.4(6) . . . . ?
C15 C14 O3 C7 -171.2(4) . . . . ?
N1 C7 O3 C14 103.2(5) . . . . ?
C6 C7 O3 C14 -13.1(5) . . . . ?
C15 C16 O4 C21 122.5(6) . . . . ?
C17 C16 O4 C21 -63.2(7) . . . . ?
C22B C21 O4 C16 -119.3(17) . . . . ?
C22A C21 O4 C16 -85.9(14) . . . . ?
C23C C21 O4 C16 -171(2) . . . . ?
C22C C21 O4 C16 -64(2) . . . . ?
C23A C21 O4 C16 141(2) . . . . ?
C23B C21 O4 C16 128(3) . . . . ?
C18 C17 O5 C24 0.5(10) . . . . ?
C16 C17 O5 C24 -177.3(6) . . . . ?
